data_7222244
loop_
_publ_author_name
'B\'athori, Nikoletta B.'
'Kilinkissa, Ornella E. Y.'

_publ_section_title
;
 Are gamma amino acids promising tools of crystal engineering? --
 Multicomponent crystals of baclofen
;
_journal_issue 43
_journal_name_full CrystEngComm
_journal_page_first 8264
_journal_paper_doi 10.1039/C5CE01383F
_journal_volume 17
_journal_year 2015
_chemical_absolute_configuration ad
_chemical_formula_sum 'C14 H16 Cl N O6'
_chemical_formula_weight 329.73
_chemical_melting_point 456(3)
_space_group_IT_number 4
_symmetry_cell_setting monoclinic
_symmetry_Int_Tables_number 4
_symmetry_space_group_name_Hall 'P 2yb'
_symmetry_space_group_name_H-M 'P 1 21 1'
_atom_sites_solution_hydrogens geom
_atom_sites_solution_primary direct
_atom_sites_solution_secondary difmap
_audit_creation_method SHELXL-97
_audit_update_record
;
2015-07-08 deposited with the CCDC.
2015-09-20 downloaded from the CCDC.
;
_cell_angle_alpha 90.00
_cell_angle_beta 106.78(3)
_cell_angle_gamma 90.00
_cell_formula_units_Z 2
_cell_length_a 5.7206(11)
_cell_length_b 13.677(3)
_cell_length_c 9.6377(19)
_cell_measurement_reflns_used 3605
_cell_measurement_temperature 173(2)
_cell_measurement_theta_max 28.37
_cell_measurement_theta_min 2.21
_cell_volume 722.0(3)
_computing_structure_refinement 'SHELXL-97 (Sheldrick, 1997)'
_computing_structure_solution 'SHELXS-97 (Sheldrick, 1990)'
_diffrn_ambient_temperature 173(2)
_diffrn_measured_fraction_theta_full 0.999
_diffrn_measured_fraction_theta_max 0.999
_diffrn_radiation_monochromator graphite
_diffrn_radiation_type MoK\a
_diffrn_radiation_wavelength 0.71073
_diffrn_reflns_av_R_equivalents 0.0210
_diffrn_reflns_av_sigmaI/netI 0.0360
_diffrn_reflns_limit_h_max 7
_diffrn_reflns_limit_h_min -7
_diffrn_reflns_limit_k_max 18
_diffrn_reflns_limit_k_min -18
_diffrn_reflns_limit_l_max 12
_diffrn_reflns_limit_l_min -8
_diffrn_reflns_number 6260
_diffrn_reflns_theta_full 28.37
_diffrn_reflns_theta_max 28.37
_diffrn_reflns_theta_min 2.21
_diffrn_source 'fine-focus sealed tube'
_exptl_absorpt_coefficient_mu 0.295
_exptl_absorpt_correction_T_max 0.9544
_exptl_absorpt_correction_T_min 0.9220
_exptl_absorpt_correction_type multi-scan
_exptl_crystal_colour colorless
_exptl_crystal_density_diffrn 1.517
_exptl_crystal_density_method 'not measured'
_exptl_crystal_description chunk
_exptl_crystal_F_000 344
_exptl_crystal_recrystallization_method 'Re-crystallisation from solvent: ethanol:water=1:1'
_exptl_crystal_size_max 0.28
_exptl_crystal_size_mid 0.18
_exptl_crystal_size_min 0.16
_refine_diff_density_max 0.218
_refine_diff_density_min -0.179
_refine_diff_density_rms 0.042
_refine_ls_abs_structure_details 'Flack H D (1983), Acta Cryst. A39, 876-881'
_refine_ls_abs_structure_Flack -0.03(5)
_refine_ls_extinction_coef 0.006(2)
_refine_ls_extinction_expression Fc^*^=kFc[1+0.001xFc^2^\l^3^/sin(2\q)]^-1/4^
_refine_ls_extinction_method SHELXL
_refine_ls_goodness_of_fit_ref 1.047
_refine_ls_hydrogen_treatment noref
_refine_ls_matrix_type full
_refine_ls_number_parameters 220
_refine_ls_number_reflns 3605
_refine_ls_number_restraints 1
_refine_ls_restrained_S_all 1.047
_refine_ls_R_factor_all 0.0369
_refine_ls_R_factor_gt 0.0330
_refine_ls_shift/su_max 0.000
_refine_ls_shift/su_mean 0.000
_refine_ls_structure_factor_coef Fsqd
_refine_ls_weighting_details 'calc w=1/[\s^2^(Fo^2^)+(0.0444P)^2^+0.0130P] where P=(Fo^2^+2Fc^2^)/3'
_refine_ls_weighting_scheme calc
_refine_ls_wR_factor_gt 0.0783
_refine_ls_wR_factor_ref 0.0807
_reflns_number_gt 3345
_reflns_number_total 3605
_reflns_threshold_expression >2sigma(I)
_cod_data_source_file c5ce01383f2.cif
_cod_data_source_block bacmaleic
_cod_depositor_comments
;
The following automatic conversions were performed:

'_chemical_melting_point' value '453-459' was changed to '456(3)' -
the average value was taken and precision was estimated.

Automatic conversion script
Id: cif_fix_values 3271 2015-04-21 07:52:19Z andrius 

 Adding full bibliography for 7222242--7222247.cif.
;
_cod_original_cell_volume 722.0(2)
_cod_original_sg_symbol_H-M 'P 21'
_cod_database_code 7222244

loop_
_symmetry_equiv_pos_as_xyz
'x, y, z'
'-x, y+1/2, -z'

loop_
_atom_site_label
_atom_site_type_symbol
_atom_site_fract_x
_atom_site_fract_y
_atom_site_fract_z
_atom_site_U_iso_or_equiv
_atom_site_adp_type
_atom_site_occupancy
_atom_site_symmetry_multiplicity
_atom_site_calc_flag
_atom_site_refinement_flags
Cl1 Cl 0.47749(9) 0.65979(4) -0.12156(4) 0.03260(13) Uani 1 1 d .
C3 C 0.5091(3) 0.65615(15) 0.29842(17) 0.0218(3) Uani 1 1 d .
H3 H 0.4090 0.6348 0.3559 0.026 Uiso 1 1 calc R
O4 O 0.2779(2) 0.91731(10) 1.24851(13) 0.0247(3) Uani 1 1 d .
O1 O 1.2204(2) 0.58720(10) 0.54022(14) 0.0270(3) Uani 1 1 d .
N1 N 0.6162(3) 0.87842(12) 0.52595(16) 0.0240(3) Uani 1 1 d .
O2 O 1.0910(2) 0.46796(9) 0.65269(13) 0.0232(3) Uani 1 1 d .
C6 C 0.8025(3) 0.71719(14) 0.12895(18) 0.0235(4) Uani 1 1 d .
H6 H 0.9026 0.7376 0.0710 0.028 Uiso 1 1 calc R
C4 C 0.7357(3) 0.69973(12) 0.36522(17) 0.0181(3) Uani 1 1 d .
O3 O 0.2376(3) 0.91843(12) 0.65178(14) 0.0371(3) Uani 1 1 d .
O6 O -0.0099(2) 0.94650(12) 0.78507(15) 0.0366(4) Uani 1 1 d .
C7 C 0.8224(3) 0.71496(12) 0.52876(18) 0.0192(3) Uani 1 1 d .
H7 H 0.9824 0.7501 0.5535 0.023 Uiso 1 1 calc R
C13 C 0.4279(3) 0.91860(13) 1.04514(17) 0.0207(3) Uani 1 1 d .
H13 H 0.5863 0.9092 1.1102 0.025 Uiso 1 1 calc R
C9 C 1.0696(3) 0.55747(13) 0.59610(16) 0.0201(3) Uani 1 1 d .
O5 O 0.0141(2) 0.95523(14) 1.03897(15) 0.0393(4) Uani 1 1 d .
C12 C 0.4170(3) 0.91848(14) 0.90445(18) 0.0228(3) Uani 1 1 d .
H12 H 0.5702 0.9107 0.8858 0.027 Uiso 1 1 calc R
C5 C 0.8798(3) 0.72974(13) 0.27915(18) 0.0211(3) Uani 1 1 d .
H5 H 1.0336 0.7593 0.3233 0.025 Uiso 1 1 calc R
C1 C 0.5779(3) 0.67456(13) 0.06606(17) 0.0224(4) Uani 1 1 d .
C2 C 0.4294(3) 0.64381(13) 0.14861(18) 0.0229(4) Uani 1 1 d .
H2 H 0.2754 0.6147 0.1036 0.028 Uiso 1 1 calc R
C8 C 0.8585(3) 0.61780(13) 0.61319(18) 0.0206(3) Uani 1 1 d .
H8A H 0.8857 0.6321 0.7173 0.025 Uiso 1 1 calc R
H8B H 0.7069 0.5787 0.5797 0.025 Uiso 1 1 calc R
C10 C 0.6419(3) 0.77630(12) 0.58335(19) 0.0220(3) Uani 1 1 d .
H10A H 0.4800 0.7442 0.5541 0.026 Uiso 1 1 calc R
H10B H 0.6981 0.7785 0.6906 0.026 Uiso 1 1 calc R
C14 C 0.2290(3) 0.93122(13) 1.11506(18) 0.0213(3) Uani 1 1 d .
C11 C 0.2048(3) 0.92853(14) 0.77197(19) 0.0256(4) Uani 1 1 d .
H11C H 0.558(5) 0.884(2) 0.428(3) 0.047(7) Uiso 1 1 d .
H11A H 0.513(4) 0.909(2) 0.576(3) 0.044(7) Uiso 1 1 d .
H11B H 0.772(5) 0.906(2) 0.554(3) 0.042(7) Uiso 1 1 d .
H9 H 0.974(5) 0.456(2) 0.693(3) 0.054(8) Uiso 1 1 d .
H14 H -0.003(8) 0.949(4) 0.912(4) 0.115(15) Uiso 1 1 d .

loop_
_atom_site_aniso_label
_atom_site_aniso_U_11
_atom_site_aniso_U_22
_atom_site_aniso_U_33
_atom_site_aniso_U_23
_atom_site_aniso_U_13
_atom_site_aniso_U_12
Cl1 0.0448(3) 0.0348(2) 0.01684(17) -0.00123(19) 0.00666(17) -0.0041(2)
C3 0.0205(8) 0.0232(8) 0.0237(7) -0.0007(8) 0.0095(6) -0.0024(7)
O4 0.0260(6) 0.0286(7) 0.0198(6) 0.0001(5) 0.0069(5) 0.0016(5)
O1 0.0231(6) 0.0347(8) 0.0266(6) 0.0053(5) 0.0126(5) 0.0017(6)
N1 0.0316(9) 0.0210(8) 0.0183(7) 0.0007(6) 0.0051(6) 0.0006(7)
O2 0.0242(6) 0.0254(7) 0.0221(6) 0.0035(5) 0.0099(5) 0.0032(5)
C6 0.0273(9) 0.0263(10) 0.0200(8) 0.0030(7) 0.0116(7) 0.0001(7)
C4 0.0197(8) 0.0163(7) 0.0189(8) 0.0008(6) 0.0065(6) 0.0019(6)
O3 0.0482(9) 0.0439(9) 0.0187(6) -0.0033(6) 0.0087(6) 0.0063(7)
O6 0.0220(6) 0.0602(10) 0.0241(7) 0.0025(6) 0.0011(5) 0.0007(7)
C7 0.0188(8) 0.0199(9) 0.0193(8) 0.0010(6) 0.0061(6) -0.0012(6)
C13 0.0178(7) 0.0218(8) 0.0203(8) -0.0009(6) 0.0020(6) 0.0023(7)
C9 0.0189(8) 0.0246(9) 0.0151(7) -0.0004(6) 0.0023(6) 0.0015(7)
O5 0.0204(6) 0.0739(12) 0.0245(7) 0.0065(7) 0.0080(5) 0.0100(7)
C12 0.0202(8) 0.0279(9) 0.0215(8) -0.0039(7) 0.0080(6) 0.0017(7)
C5 0.0217(8) 0.0224(9) 0.0205(8) 0.0014(6) 0.0079(6) -0.0016(7)
C1 0.0295(9) 0.0207(10) 0.0171(7) 0.0008(6) 0.0069(6) 0.0029(7)
C2 0.0212(8) 0.0235(10) 0.0238(8) -0.0024(7) 0.0060(6) -0.0031(7)
C8 0.0209(8) 0.0236(8) 0.0193(8) 0.0032(6) 0.0091(6) 0.0030(6)
C10 0.0286(9) 0.0198(9) 0.0197(8) 0.0005(6) 0.0104(7) 0.0014(7)
C14 0.0209(8) 0.0232(9) 0.0199(7) -0.0017(7) 0.0059(6) -0.0016(7)
C11 0.0304(9) 0.0239(9) 0.0213(8) -0.0017(7) 0.0053(7) -0.0012(8)

loop_
_atom_type_symbol
_atom_type_description
_atom_type_scat_dispersion_real
_atom_type_scat_dispersion_imag
_atom_type_scat_source
C C 0.0033 0.0016 'International Tables Vol C Tables 4.2.6.8 and 6.1.1.4'
H H 0.0000 0.0000 'International Tables Vol C Tables 4.2.6.8 and 6.1.1.4'
N N 0.0061 0.0033 'International Tables Vol C Tables 4.2.6.8 and 6.1.1.4'
O O 0.0106 0.0060 'International Tables Vol C Tables 4.2.6.8 and 6.1.1.4'
Cl Cl 0.1484 0.1585 'International Tables Vol C Tables 4.2.6.8 and 6.1.1.4'

loop_
_geom_angle_atom_site_label_1
_geom_angle_atom_site_label_2
_geom_angle_atom_site_label_3
_geom_angle
C2 C3 C4 120.64(15)
C1 C6 C5 118.86(16)
C5 C4 C3 118.71(15)
C5 C4 C7 120.33(15)
C3 C4 C7 120.96(14)
C4 C7 C10 112.25(14)
C4 C7 C8 112.48(14)
C10 C7 C8 106.93(13)
C12 C13 C14 129.76(16)
O1 C9 O2 119.85(16)
O1 C9 C8 124.02(16)
O2 C9 C8 116.06(15)
C13 C12 C11 130.88(16)
C4 C5 C6 121.17(16)
C6 C1 C2 121.50(16)
C6 C1 Cl1 119.34(13)
C2 C1 Cl1 119.15(14)
C1 C2 C3 119.13(16)
C9 C8 C7 113.78(14)
N1 C10 C7 112.81(15)
O4 C14 O5 121.42(16)
O4 C14 C13 118.36(15)
O5 C14 C13 120.22(15)
O3 C11 O6 121.26(17)
O3 C11 C12 119.09(17)
O6 C11 C12 119.65(16)

loop_
_geom_bond_atom_site_label_1
_geom_bond_atom_site_label_2
_geom_bond_distance
Cl1 C1 1.7438(17)
C3 C2 1.393(2)
C3 C4 1.403(2)
O4 C14 1.249(2)
O1 C9 1.212(2)
N1 C10 1.494(2)
O2 C9 1.331(2)
C6 C1 1.382(3)
C6 C5 1.397(2)
C4 C5 1.390(2)
C4 C7 1.524(2)
O3 C11 1.234(2)
O6 C11 1.294(2)
C7 C10 1.536(2)
C7 C8 1.541(2)
C13 C12 1.339(2)
C13 C14 1.490(2)
C9 C8 1.510(2)
O5 C14 1.279(2)
C12 C11 1.493(2)
C1 C2 1.386(2)

loop_
_geom_torsion_atom_site_label_1
_geom_torsion_atom_site_label_2
_geom_torsion_atom_site_label_3
_geom_torsion_atom_site_label_4
_geom_torsion
C2 C3 C4 C5 -0.4(3)
C2 C3 C4 C7 179.03(16)
C5 C4 C7 C10 122.14(17)
C3 C4 C7 C10 -57.3(2)
C5 C4 C7 C8 -117.21(17)
C3 C4 C7 C8 63.3(2)
C14 C13 C12 C11 -1.6(3)
C3 C4 C5 C6 0.0(3)
C7 C4 C5 C6 -179.44(17)
C1 C6 C5 C4 0.3(3)
C5 C6 C1 C2 -0.3(3)
C5 C6 C1 Cl1 179.23(14)
C6 C1 C2 C3 -0.1(3)
Cl1 C1 C2 C3 -179.63(15)
C4 C3 C2 C1 0.5(3)
O1 C9 C8 C7 10.6(2)
O2 C9 C8 C7 -172.36(14)
C4 C7 C8 C9 68.50(18)
C10 C7 C8 C9 -167.84(14)
C4 C7 C10 N1 -64.31(19)
C8 C7 C10 N1 171.89(14)
C12 C13 C14 O4 171.8(2)
C12 C13 C14 O5 -7.9(3)
C13 C12 C11 O3 -174.3(2)
C13 C12 C11 O6 4.9(3)
